data_1010777
_chemical_name_systematic 'Fluorotribromomethane'
_chemical_formula_structural 'F C Br3'
_chemical_formula_sum 'Br3 F'
_publ_section_title
;
Interatomic distances of F C Cl~3~ and F C Br~3~
;

loop_
_publ_author_name
'Wouters, J'
'De Hemptinne, M'

_journal_name_full 'Nature (London)'
_journal_coden_ASTM NATUAS
_journal_volume 141
_journal_year 1938
_journal_page_first 412
_journal_page_last 413

loop_
_atom_site_label
_atom_site_fract_x
_atom_site_fract_y
_atom_site_fract_z
? ? ? ?

_cod_database_code 1010777
